data_4067735
loop_
_publ_author_name
'Wallner, Andreas'
'Hlina, Johann'
'Konopa, Tina'
'Wagner, Harald'
'Baumgartner, Judith'
'Marschner, Christoph'
'Fl\"orke, Ulrich'

_publ_section_title
;
 Cyclic and Bicyclic Methylpolysilanes and Some Oligosilanylene-Bridged
 Derivatives
;
_journal_issue 12
_journal_name_full Organometallics
_journal_page_first 2660
_journal_paper_doi 10.1021/om901104h
_journal_volume 29
_journal_year 2010
_chemical_formula_sum 'C19 H57 Si10'
_chemical_formula_weight 566.55
_chemical_name_systematic
; 
 ? 
;
_space_group_IT_number 5
_symmetry_cell_setting monoclinic
_symmetry_space_group_name_Hall 'C 2y'
_symmetry_space_group_name_H-M 'C 1 2 1'
_atom_sites_solution_hydrogens geom
_atom_sites_solution_primary direct
_atom_sites_solution_secondary difmap
_audit_creation_method SHELXL-97
_cell_angle_alpha 90.00
_cell_angle_beta 106.59(3)
_cell_angle_gamma 90.00
_cell_formula_units_Z 4
_cell_length_a 16.160(3)
_cell_length_b 10.545(2)
_cell_length_c 22.036(4)
_cell_measurement_reflns_used 1198
_cell_measurement_temperature 100(2)
_cell_measurement_theta_max 39.360
_cell_measurement_theta_min 4.664
_cell_volume 3598.8(13)
_computing_cell_refinement 'Bruker XSCANS'
_computing_data_collection 'Bruker XSCANS'
_computing_data_reduction 'Bruker SHELXTL'
_computing_molecular_graphics 'Bruker SHELXTL'
_computing_publication_material 'Bruker SHELXTL'
_computing_structure_refinement 'SHELXL-97 (Sheldrick, 1997)'
_computing_structure_solution 'SHELXS-97 (Sheldrick, 1990)'
_diffrn_ambient_temperature 100(2)
_diffrn_measured_fraction_theta_full 0.999
_diffrn_measured_fraction_theta_max 0.999
_diffrn_measurement_device_type 'SMART APEX'
_diffrn_measurement_method '\w scans'
_diffrn_radiation_monochromator graphite
_diffrn_radiation_source 'fine-focus sealed tube'
_diffrn_radiation_type MoK\a
_diffrn_radiation_wavelength 0.71073
_diffrn_reflns_av_R_equivalents 0.0982
_diffrn_reflns_av_sigmaI/netI 0.1463
_diffrn_reflns_limit_h_max 18
_diffrn_reflns_limit_h_min -18
_diffrn_reflns_limit_k_max 12
_diffrn_reflns_limit_k_min -12
_diffrn_reflns_limit_l_max 25
_diffrn_reflns_limit_l_min -25
_diffrn_reflns_number 12583
_diffrn_reflns_theta_full 24.50
_diffrn_reflns_theta_max 24.50
_diffrn_reflns_theta_min 1.93
_exptl_absorpt_coefficient_mu 0.373
_exptl_absorpt_correction_T_max 0.9093
_exptl_absorpt_correction_T_min 0.8652
_exptl_absorpt_correction_type multi-scan
_exptl_absorpt_process_details SADABS
_exptl_crystal_colour colorless
_exptl_crystal_density_diffrn 1.046
_exptl_crystal_density_method 'not measured'
_exptl_crystal_description blocks
_exptl_crystal_F_000 1244
_exptl_crystal_size_max 0.40
_exptl_crystal_size_mid 0.32
_exptl_crystal_size_min 0.26
_refine_diff_density_max 0.488
_refine_diff_density_min -0.482
_refine_diff_density_rms 0.100
_refine_ls_abs_structure_details 'Flack H D (1983), Acta Cryst. A39, 876-881'
_refine_ls_abs_structure_Flack 0.0(3)
_refine_ls_extinction_method none
_refine_ls_goodness_of_fit_ref 1.105
_refine_ls_hydrogen_treatment constr
_refine_ls_matrix_type full
_refine_ls_number_parameters 282
_refine_ls_number_reflns 5908
_refine_ls_number_restraints 1
_refine_ls_restrained_S_all 1.105
_refine_ls_R_factor_all 0.1078
_refine_ls_R_factor_gt 0.0858
_refine_ls_shift/su_max 0.000
_refine_ls_shift/su_mean 0.000
_refine_ls_structure_factor_coef Fsqd
_refine_ls_weighting_details 'calc w=1/[\s^2^(Fo^2^)+(0.0495P)^2^+0.0000P] where P=(Fo^2^+2Fc^2^)/3'
_refine_ls_weighting_scheme calc
_refine_ls_wR_factor_gt 0.1485
_refine_ls_wR_factor_ref 0.1574
_reflns_number_gt 4727
_reflns_number_total 5908
_reflns_threshold_expression >2sigma(I)
_cod_data_source_file om901104h_si_002.cif
_cod_data_source_block 13_362j
_cod_depositor_comments
;
The following automatic conversions were performed:

'_symmetry_cell_setting' value 'Monoclinic' changed to 'monoclinic'
according to /home/saulius/struct/CIF-dictionaries/cif_core.dic
dictionary named 'cif_core.dic' version 2.4.1 from 2010-06-29.

Automatic conversion script
Id: cif_fix_values 1715 2011-07-08 13:25:40Z adriana 
;
_cod_original_cell_volume 3598.9(12)
_cod_original_sg_symbol_H-M C2
_cod_database_code 4067735

loop_
_symmetry_equiv_pos_as_xyz
'x, y, z'
'-x, y, -z'
'x+1/2, y+1/2, z'
'-x+1/2, y+1/2, -z'

loop_
_atom_site_label
_atom_site_type_symbol
_atom_site_fract_x
_atom_site_fract_y
_atom_site_fract_z
_atom_site_U_iso_or_equiv
_atom_site_adp_type
_atom_site_occupancy
_atom_site_symmetry_multiplicity
_atom_site_calc_flag
_atom_site_refinement_flags
Si1 Si 0.50536(13) 0.4289(2) 0.44714(10) 0.0160(5) Uani 1 1 d .
Si2 Si 0.37545(13) 0.4324(2) 0.36157(10) 0.0138(5) Uani 1 1 d .
Si3 Si 0.41680(14) 0.3724(2) 0.27068(10) 0.0138(5) Uani 1 1 d .
Si4 Si 0.32261(13) 0.4382(2) 0.17343(10) 0.0162(5) Uani 1 1 d .
Si5 Si 0.31395(14) 0.66168(19) 0.16431(10) 0.0147(5) Uani 1 1 d .
Si6 Si 0.33852(14) 0.7569(2) 0.26449(10) 0.0175(5) Uani 1 1 d .
Si7 Si 0.29962(14) 0.6273(2) 0.33861(10) 0.0161(5) Uani 1 1 d .
Si8 Si 0.27910(14) 0.2810(2) 0.38064(11) 0.0184(5) Uani 1 1 d .
Si9 Si 0.41187(16) 0.7420(2) 0.11228(11) 0.0240(6) Uani 1 1 d .
Si10 Si 0.17569(15) 0.7155(2) 0.09873(11) 0.0225(6) Uani 1 1 d .
C1 C 0.5621(5) 0.2803(8) 0.4334(4) 0.024(2) Uani 1 1 d .
H1A H 0.5691 0.2821 0.3907 0.036 Uiso 1 1 calc R
H1B H 0.5278 0.2061 0.4377 0.036 Uiso 1 1 calc R
H1C H 0.6190 0.2754 0.4646 0.036 Uiso 1 1 calc R
C2 C 0.5740(5) 0.5683(8) 0.4387(4) 0.026(2) Uani 1 1 d .
H2A H 0.6315 0.5600 0.4689 0.039 Uiso 1 1 calc R
H2B H 0.5469 0.6469 0.4472 0.039 Uiso 1 1 calc R
H2C H 0.5793 0.5706 0.3955 0.039 Uiso 1 1 calc R
C3 C 0.5256(4) 0.4410(9) 0.2714(4) 0.0217(19) Uani 1 1 d .
H3A H 0.5693 0.4142 0.3101 0.033 Uiso 1 1 calc R
H3B H 0.5221 0.5338 0.2703 0.033 Uiso 1 1 calc R
H3C H 0.5417 0.4105 0.2344 0.033 Uiso 1 1 calc R
C4 C 0.4262(5) 0.1959(8) 0.2653(4) 0.028(2) Uani 1 1 d .
H4A H 0.4458 0.1744 0.2284 0.042 Uiso 1 1 calc R
H4B H 0.3697 0.1569 0.2608 0.042 Uiso 1 1 calc R
H4C H 0.4679 0.1640 0.3038 0.042 Uiso 1 1 calc R
C5 C 0.2129(5) 0.3661(8) 0.1600(4) 0.021(2) Uani 1 1 d .
H5A H 0.1748 0.3958 0.1195 0.032 Uiso 1 1 calc R
H5B H 0.1889 0.3912 0.1943 0.032 Uiso 1 1 calc R
H5C H 0.2175 0.2735 0.1592 0.032 Uiso 1 1 calc R
C6 C 0.3652(5) 0.3694(8) 0.1095(4) 0.024(2) Uani 1 1 d .
H6A H 0.3641 0.2766 0.1116 0.036 Uiso 1 1 calc R
H6B H 0.4247 0.3981 0.1155 0.036 Uiso 1 1 calc R
H6C H 0.3290 0.3975 0.0680 0.036 Uiso 1 1 calc R
C7 C 0.2703(5) 0.9055(7) 0.2561(4) 0.023(2) Uani 1 1 d .
H7A H 0.2818 0.9477 0.2973 0.034 Uiso 1 1 calc R
H7B H 0.2090 0.8827 0.2409 0.034 Uiso 1 1 calc R
H7C H 0.2847 0.9630 0.2257 0.034 Uiso 1 1 calc R
C8 C 0.4535(5) 0.8106(8) 0.2996(4) 0.026(2) Uani 1 1 d .
H8A H 0.4676 0.8756 0.2724 0.040 Uiso 1 1 calc R
H8B H 0.4924 0.7381 0.3028 0.040 Uiso 1 1 calc R
H8C H 0.4602 0.8459 0.3419 0.040 Uiso 1 1 calc R
C9 C 0.3142(6) 0.7266(9) 0.4125(4) 0.034(2) Uani 1 1 d .
H9A H 0.2802 0.8046 0.4018 0.051 Uiso 1 1 calc R
H9B H 0.3754 0.7482 0.4301 0.051 Uiso 1 1 calc R
H9C H 0.2947 0.6784 0.4439 0.051 Uiso 1 1 calc R
C10 C 0.1801(5) 0.5975(8) 0.3070(4) 0.031(2) Uani 1 1 d .
H10A H 0.1592 0.5568 0.3399 0.046 Uiso 1 1 calc R
H10B H 0.1689 0.5420 0.2699 0.046 Uiso 1 1 calc R
H10C H 0.1499 0.6783 0.2949 0.046 Uiso 1 1 calc R
C11 C 0.2245(5) 0.3501(8) 0.4381(4) 0.022(2) Uani 1 1 d .
H11A H 0.1964 0.2821 0.4553 0.033 Uiso 1 1 calc R
H11B H 0.1811 0.4122 0.4162 0.033 Uiso 1 1 calc R
H11C H 0.2676 0.3920 0.4728 0.033 Uiso 1 1 calc R
C12 C 0.3362(6) 0.1309(8) 0.4121(4) 0.030(2) Uani 1 1 d .
H12A H 0.3815 0.1485 0.4514 0.045 Uiso 1 1 calc R
H12B H 0.3622 0.0950 0.3808 0.045 Uiso 1 1 calc R
H12C H 0.2949 0.0702 0.4205 0.045 Uiso 1 1 calc R
C13 C 0.1928(5) 0.2342(8) 0.3075(4) 0.023(2) Uani 1 1 d .
H13A H 0.2194 0.1967 0.2769 0.034 Uiso 1 1 calc R
H13B H 0.1595 0.3094 0.2888 0.034 Uiso 1 1 calc R
H13C H 0.1543 0.1721 0.3185 0.034 Uiso 1 1 calc R
C14 C 0.4239(6) 0.9170(9) 0.1257(4) 0.042(3) Uani 1 1 d .
H14A H 0.4501 0.9337 0.1708 0.063 Uiso 1 1 calc R
H14B H 0.3670 0.9574 0.1117 0.063 Uiso 1 1 calc R
H14C H 0.4610 0.9515 0.1014 0.063 Uiso 1 1 calc R
C15 C 0.5210(5) 0.6683(11) 0.1395(4) 0.047(3) Uani 1 1 d .
H15A H 0.5157 0.5761 0.1346 0.070 Uiso 1 1 calc R
H15B H 0.5476 0.6891 0.1842 0.070 Uiso 1 1 calc R
H15C H 0.5572 0.7011 0.1142 0.070 Uiso 1 1 calc R
C16 C 0.3711(5) 0.7167(9) 0.0245(4) 0.028(2) Uani 1 1 d .
H16A H 0.4158 0.7416 0.0048 0.042 Uiso 1 1 calc R
H16B H 0.3193 0.7684 0.0072 0.042 Uiso 1 1 calc R
H16C H 0.3568 0.6270 0.0158 0.042 Uiso 1 1 calc R
C17 C 0.0894(5) 0.6899(9) 0.1371(4) 0.032(2) Uani 1 1 d .
H17A H 0.0333 0.7094 0.1070 0.047 Uiso 1 1 calc R
H17B H 0.0990 0.7454 0.1741 0.047 Uiso 1 1 calc R
H17C H 0.0901 0.6012 0.1505 0.047 Uiso 1 1 calc R
C18 C 0.1480(6) 0.6194(8) 0.0247(4) 0.032(2) Uani 1 1 d .
H18A H 0.1374 0.5314 0.0347 0.048 Uiso 1 1 calc R
H18B H 0.1960 0.6222 0.0059 0.048 Uiso 1 1 calc R
H18C H 0.0959 0.6541 -0.0053 0.048 Uiso 1 1 calc R
C19 C 0.1712(6) 0.8879(8) 0.0755(4) 0.033(2) Uani 1 1 d .
H19A H 0.1132 0.9084 0.0485 0.049 Uiso 1 1 calc R
H19B H 0.2135 0.9041 0.0521 0.049 Uiso 1 1 calc R
H19C H 0.1847 0.9407 0.1136 0.049 Uiso 1 1 calc R

loop_
_atom_site_aniso_label
_atom_site_aniso_U_11
_atom_site_aniso_U_22
_atom_site_aniso_U_33
_atom_site_aniso_U_23
_atom_site_aniso_U_13
_atom_site_aniso_U_12
Si1 0.0123(11) 0.0198(12) 0.0162(12) 0.0015(11) 0.0046(9) -0.0019(11)
Si2 0.0119(11) 0.0155(11) 0.0142(12) -0.0007(11) 0.0041(9) -0.0008(11)
Si3 0.0108(12) 0.0148(12) 0.0145(13) 0.0008(10) 0.0015(10) -0.0001(10)
Si4 0.0151(12) 0.0173(12) 0.0153(12) -0.0028(11) 0.0030(9) 0.0004(11)
Si5 0.0159(13) 0.0142(12) 0.0136(12) -0.0015(10) 0.0034(10) -0.0013(10)
Si6 0.0164(12) 0.0173(13) 0.0166(13) -0.0010(10) 0.0010(10) -0.0015(10)
Si7 0.0201(13) 0.0149(12) 0.0148(13) -0.0005(10) 0.0074(10) 0.0042(10)
Si8 0.0167(12) 0.0196(13) 0.0180(13) 0.0009(10) 0.0035(10) -0.0085(11)
Si9 0.0296(14) 0.0252(14) 0.0182(13) 0.0008(11) 0.0085(11) -0.0108(12)
Si10 0.0247(14) 0.0229(14) 0.0162(13) 0.0004(11) -0.0001(11) 0.0050(11)
C1 0.023(5) 0.030(5) 0.018(5) -0.002(4) 0.003(4) -0.001(4)
C2 0.015(5) 0.036(6) 0.023(5) -0.004(4) 0.001(4) -0.015(4)
C3 0.016(4) 0.032(5) 0.018(5) 0.003(4) 0.006(3) 0.006(4)
C4 0.033(6) 0.027(5) 0.026(5) -0.003(4) 0.012(4) 0.004(4)
C5 0.020(5) 0.024(5) 0.018(5) 0.006(4) 0.002(4) -0.004(4)
C6 0.025(5) 0.028(5) 0.016(5) -0.013(4) 0.001(4) -0.005(4)
C7 0.029(5) 0.022(5) 0.015(5) -0.001(4) 0.002(4) -0.010(4)
C8 0.028(5) 0.029(5) 0.020(5) -0.002(4) 0.005(4) -0.004(4)
C9 0.050(6) 0.031(5) 0.029(5) -0.007(5) 0.024(5) 0.007(5)
C10 0.025(5) 0.024(5) 0.042(6) 0.010(4) 0.007(5) 0.013(4)
C11 0.023(5) 0.025(5) 0.017(5) -0.002(4) 0.005(4) -0.004(4)
C12 0.033(6) 0.028(5) 0.031(6) 0.003(5) 0.012(4) -0.008(5)
C13 0.020(5) 0.023(5) 0.024(5) 0.002(4) 0.006(4) -0.005(4)
C14 0.071(7) 0.033(6) 0.022(5) 0.005(5) 0.014(5) -0.022(6)
C15 0.017(5) 0.087(9) 0.032(6) 0.017(6) 0.001(4) -0.015(6)
C16 0.031(5) 0.036(6) 0.021(5) -0.005(4) 0.014(4) -0.007(4)
C17 0.017(5) 0.034(6) 0.039(6) 0.006(5) 0.002(4) 0.005(4)
C18 0.041(6) 0.024(5) 0.024(5) 0.003(4) -0.002(4) -0.005(5)
C19 0.043(6) 0.022(5) 0.028(6) 0.009(4) 0.000(5) 0.009(4)

loop_
_atom_type_symbol
_atom_type_description
_atom_type_scat_dispersion_real
_atom_type_scat_dispersion_imag
_atom_type_scat_source
C C 0.0033 0.0016 'International Tables Vol C Tables 4.2.6.8 and 6.1.1.4'
H H 0.0000 0.0000 'International Tables Vol C Tables 4.2.6.8 and 6.1.1.4'
Si Si 0.0817 0.0704 'International Tables Vol C Tables 4.2.6.8 and 6.1.1.4'

loop_
_geom_angle_atom_site_label_1
_geom_angle_atom_site_label_2
_geom_angle_atom_site_label_3
_geom_angle
_geom_angle_site_symmetry_1
_geom_angle_site_symmetry_3
C2 Si1 C1 107.8(3) . .
C2 Si1 Si1 107.8(3) . 2_656
C1 Si1 Si1 109.4(3) . 2_656
C2 Si1 Si2 108.6(3) . .
C1 Si1 Si2 104.2(3) . .
Si1 Si1 Si2 118.60(14) 2_656 .
Si8 Si2 Si3 109.30(12) . .
Si8 Si2 Si7 107.36(11) . .
Si3 Si2 Si7 107.71(11) . .
Si8 Si2 Si1 109.04(11) . .
Si3 Si2 Si1 105.46(11) . .
Si7 Si2 Si1 117.77(12) . .
C4 Si3 C3 106.7(4) . .
C4 Si3 Si4 106.2(3) . .
C3 Si3 Si4 104.6(3) . .
C4 Si3 Si2 111.5(3) . .
C3 Si3 Si2 112.0(3) . .
Si4 Si3 Si2 115.20(11) . .
C5 Si4 C6 104.9(4) . .
C5 Si4 Si3 111.2(3) . .
C6 Si4 Si3 106.8(3) . .
C5 Si4 Si5 111.1(3) . .
C6 Si4 Si5 110.3(3) . .
Si3 Si4 Si5 112.26(12) . .
Si6 Si5 Si10 110.40(12) . .
Si6 Si5 Si9 110.22(12) . .
Si10 Si5 Si9 105.38(12) . .
Si6 Si5 Si4 110.81(11) . .
Si10 Si5 Si4 108.35(11) . .
Si9 Si5 Si4 111.53(12) . .
C8 Si6 C7 105.7(4) . .
C8 Si6 Si7 108.5(3) . .
C7 Si6 Si7 106.6(3) . .
C8 Si6 Si5 113.3(3) . .
C7 Si6 Si5 108.9(3) . .
Si7 Si6 Si5 113.38(12) . .
C10 Si7 C9 105.8(4) . .
C10 Si7 Si6 106.9(3) . .
C9 Si7 Si6 106.5(3) . .
C10 Si7 Si2 110.3(3) . .
C9 Si7 Si2 111.5(3) . .
Si6 Si7 Si2 115.33(11) . .
C12 Si8 C13 105.3(4) . .
C12 Si8 C11 110.8(4) . .
C13 Si8 C11 107.7(4) . .
C12 Si8 Si2 111.1(3) . .
C13 Si8 Si2 113.2(3) . .
C11 Si8 Si2 108.6(3) . .
C15 Si9 C14 108.3(5) . .
C15 Si9 C16 107.2(4) . .
C14 Si9 C16 107.0(4) . .
C15 Si9 Si5 113.5(3) . .
C14 Si9 Si5 109.4(3) . .
C16 Si9 Si5 111.3(3) . .
C17 Si10 C18 107.3(4) . .
C17 Si10 C19 106.9(4) . .
C18 Si10 C19 107.8(4) . .
C17 Si10 Si5 113.1(3) . .
C18 Si10 Si5 110.8(3) . .
C19 Si10 Si5 110.8(3) . .

loop_
_geom_bond_atom_site_label_1
_geom_bond_atom_site_label_2
_geom_bond_distance
_geom_bond_site_symmetry_2
Si1 C2 1.883(8) .
Si1 C1 1.884(8) .
Si1 Si1 2.385(4) 2_656
Si1 Si2 2.388(3) .
Si2 Si8 2.350(3) .
Si2 Si3 2.371(3) .
Si2 Si7 2.372(3) .
Si3 C4 1.874(8) .
Si3 C3 1.897(8) .
Si3 Si4 2.351(3) .
Si4 C5 1.874(7) .
Si4 C6 1.882(8) .
Si4 Si5 2.366(3) .
Si5 Si6 2.354(3) .
Si5 Si10 2.358(3) .
Si5 Si9 2.360(3) .
Si6 C8 1.884(8) .
Si6 C7 1.895(8) .
Si6 Si7 2.349(3) .
Si7 C10 1.884(9) .
Si7 C9 1.893(8) .
Si8 C12 1.864(9) .
Si8 C13 1.871(8) .
Si8 C11 1.885(8) .
Si9 C15 1.863(9) .
Si9 C14 1.870(10) .
Si9 C16 1.875(8) .
Si10 C17 1.846(8) .
Si10 C18 1.863(8) .
Si10 C19 1.884(8) .

loop_
_geom_torsion_atom_site_label_1
_geom_torsion_atom_site_label_2
_geom_torsion_atom_site_label_3
_geom_torsion_atom_site_label_4
_geom_torsion
_geom_torsion_site_symmetry_1
C2 Si1 Si2 Si8 -170.3(3) .
C1 Si1 Si2 Si8 74.9(3) .
Si1 Si1 Si2 Si8 -46.87(12) 2_656
C2 Si1 Si2 Si3 72.4(3) .
C1 Si1 Si2 Si3 -42.3(3) .
Si1 Si1 Si2 Si3 -164.14(7) 2_656
C2 Si1 Si2 Si7 -47.8(3) .
C1 Si1 Si2 Si7 -162.5(3) .
Si1 Si1 Si2 Si7 75.70(12) 2_656
Si8 Si2 Si3 C4 -35.5(3) .
Si7 Si2 Si3 C4 -151.9(3) .
Si1 Si2 Si3 C4 81.6(3) .
Si8 Si2 Si3 C3 -155.1(3) .
Si7 Si2 Si3 C3 88.6(3) .
Si1 Si2 Si3 C3 -38.0(3) .
Si8 Si2 Si3 Si4 85.53(15) .
Si7 Si2 Si3 Si4 -30.81(16) .
Si1 Si2 Si3 Si4 -157.38(12) .
C4 Si3 Si4 C5 61.7(4) .
C3 Si3 Si4 C5 174.4(4) .
Si2 Si3 Si4 C5 -62.2(3) .
C4 Si3 Si4 C6 -52.1(4) .
C3 Si3 Si4 C6 60.6(4) .
Si2 Si3 Si4 C6 -176.0(3) .
C4 Si3 Si4 Si5 -173.1(3) .
C3 Si3 Si4 Si5 -60.4(3) .
Si2 Si3 Si4 Si5 63.04(15) .
C5 Si4 Si5 Si6 96.0(3) .
C6 Si4 Si5 Si6 -148.1(3) .
Si3 Si4 Si5 Si6 -29.17(16) .
C5 Si4 Si5 Si10 -25.2(3) .
C6 Si4 Si5 Si10 90.6(3) .
Si3 Si4 Si5 Si10 -150.43(12) .
C5 Si4 Si5 Si9 -140.8(3) .
C6 Si4 Si5 Si9 -24.9(3) .
Si3 Si4 Si5 Si9 94.02(14) .
Si10 Si5 Si6 C8 -143.5(3) .
Si9 Si5 Si6 C8 -27.5(3) .
Si4 Si5 Si6 C8 96.4(3) .
Si10 Si5 Si6 C7 -26.3(3) .
Si9 Si5 Si6 C7 89.8(3) .
Si4 Si5 Si6 C7 -146.3(3) .
Si10 Si5 Si6 Si7 92.20(14) .
Si9 Si5 Si6 Si7 -151.78(12) .
Si4 Si5 Si6 Si7 -27.84(16) .
C8 Si6 Si7 C10 171.2(4) .
C7 Si6 Si7 C10 57.8(4) .
Si5 Si6 Si7 C10 -61.9(3) .
C8 Si6 Si7 C9 58.5(4) .
C7 Si6 Si7 C9 -54.9(4) .
Si5 Si6 Si7 C9 -174.7(3) .
C8 Si6 Si7 Si2 -65.7(3) .
C7 Si6 Si7 Si2 -179.1(3) .
Si5 Si6 Si7 Si2 61.09(16) .
Si8 Si2 Si7 C10 -24.7(3) .
Si3 Si2 Si7 C10 92.9(3) .
Si1 Si2 Si7 C10 -148.2(3) .
Si8 Si2 Si7 C9 92.5(3) .
Si3 Si2 Si7 C9 -149.9(3) .
Si1 Si2 Si7 C9 -30.9(3) .
Si8 Si2 Si7 Si6 -145.92(12) .
Si3 Si2 Si7 Si6 -28.32(15) .
Si1 Si2 Si7 Si6 90.66(15) .
Si3 Si2 Si8 C12 72.7(3) .
Si7 Si2 Si8 C12 -170.7(3) .
Si1 Si2 Si8 C12 -42.1(3) .
Si3 Si2 Si8 C13 -45.5(3) .
Si7 Si2 Si8 C13 71.0(3) .
Si1 Si2 Si8 C13 -160.4(3) .
Si3 Si2 Si8 C11 -165.1(3) .
Si7 Si2 Si8 C11 -48.5(3) .
Si1 Si2 Si8 C11 80.1(3) .
Si6 Si5 Si9 C15 79.8(4) .
Si10 Si5 Si9 C15 -161.1(4) .
Si4 Si5 Si9 C15 -43.7(4) .
Si6 Si5 Si9 C14 -41.3(3) .
Si10 Si5 Si9 C14 77.9(3) .
Si4 Si5 Si9 C14 -164.8(3) .
Si6 Si5 Si9 C16 -159.3(3) .
Si10 Si5 Si9 C16 -40.2(3) .
Si4 Si5 Si9 C16 77.2(3) .
Si6 Si5 Si10 C17 -49.8(3) .
Si9 Si5 Si10 C17 -168.8(3) .
Si4 Si5 Si10 C17 71.7(3) .
Si6 Si5 Si10 C18 -170.2(3) .
Si9 Si5 Si10 C18 70.8(3) .
Si4 Si5 Si10 C18 -48.7(3) .
Si6 Si5 Si10 C19 70.2(3) .
Si9 Si5 Si10 C19 -48.8(3) .
Si4 Si5 Si10 C19 -168.3(3) .
